data_7021716
loop_
_publ_author_name
'Beckmann, Jens'
'Bolsinger, Jens'
'Duthie, Andrew'
'Finke, Pamela'

_publ_section_title
;
 Diarylhalotelluronium(iv) cations [(8-Me2NC10H6)2TeX](+) (X = Cl, Br, I)
 stabilized by intramolecularly coordinating N-donor substituents.
;
_journal_issue 34
_journal_name_full 'Dalton transactions (Cambridge, England : 2003)'
_journal_page_first 12193
_journal_page_last 12202
_journal_paper_doi 10.1039/c3dt51011e
_journal_volume 42
_journal_year 2013
_chemical_formula_sum 'C24 H25 I N2 O Te'
_chemical_formula_weight 611.96
_chemical_name_systematic
;
?
;
_space_group_IT_number 29
_symmetry_cell_setting orthorhombic
_symmetry_space_group_name_Hall 'P 2c -2ac'
_symmetry_space_group_name_H-M 'P c a 21'
_atom_sites_solution_hydrogens geom
_atom_sites_solution_primary direct
_atom_sites_solution_secondary difmap
_audit_creation_method SHELXL-97
_cell_angle_alpha 90.00
_cell_angle_beta 90.00
_cell_angle_gamma 90.00
_cell_formula_units_Z 8
_cell_length_a 11.496(5)
_cell_length_b 21.960(11)
_cell_length_c 18.202(9)
_cell_measurement_temperature 150
_cell_volume 4595(4)
_computing_structure_refinement 'SHELXL-97 (Sheldrick, 1997)'
_diffrn_ambient_temperature 150
_diffrn_measured_fraction_theta_full 0.980
_diffrn_measured_fraction_theta_max 0.980
_diffrn_radiation_monochromator graphite
_diffrn_radiation_source 'fine-focus sealed tube'
_diffrn_radiation_type MoK\a
_diffrn_radiation_wavelength 0.71073
_diffrn_reflns_av_R_equivalents 0.0000
_diffrn_reflns_av_sigmaI/netI 0.1682
_diffrn_reflns_limit_h_max 15
_diffrn_reflns_limit_h_min 0
_diffrn_reflns_limit_k_max 29
_diffrn_reflns_limit_k_min 0
_diffrn_reflns_limit_l_max 23
_diffrn_reflns_limit_l_min -24
_diffrn_reflns_number 9791
_diffrn_reflns_theta_full 29.22
_diffrn_reflns_theta_max 29.22
_diffrn_reflns_theta_min 1.85
_exptl_absorpt_coefficient_mu 2.656
_exptl_absorpt_correction_T_max 0.5864
_exptl_absorpt_correction_T_min 0.4118
_exptl_absorpt_correction_type refdelf
_exptl_absorpt_process_details 'Parkin S,Moezzi B & Hope H, (1995) J. Appl. Cryst. 28, 53-56'
_exptl_crystal_colour orange
_exptl_crystal_density_diffrn 1.769
_exptl_crystal_density_method 'not measured'
_exptl_crystal_description prism
_exptl_crystal_F_000 2368
_exptl_crystal_size_max 0.21
_exptl_crystal_size_mid 0.17
_exptl_crystal_size_min 0.12
_refine_diff_density_max 0.847
_refine_diff_density_min -0.977
_refine_diff_density_rms 0.187
_refine_ls_abs_structure_details 'Flack H D (1983), Acta Cryst. A39, 876-881'
_refine_ls_abs_structure_Flack 0.39(4)
_refine_ls_extinction_method none
_refine_ls_goodness_of_fit_ref 0.859
_refine_ls_hydrogen_treatment mixed
_refine_ls_matrix_type full
_refine_ls_number_parameters 524
_refine_ls_number_reflns 9791
_refine_ls_number_restraints 1
_refine_ls_restrained_S_all 0.859
_refine_ls_R_factor_all 0.1377
_refine_ls_R_factor_gt 0.0580
_refine_ls_shift/su_max 0.001
_refine_ls_shift/su_mean 0.000
_refine_ls_structure_factor_coef Fsqd
_refine_ls_weighting_details 'calc w=1/[\s^2^(Fo^2^)+(0.0547P)^2^+0.0000P] where P=(Fo^2^+2Fc^2^)/3'
_refine_ls_weighting_scheme calc
_refine_ls_wR_factor_gt 0.1021
_refine_ls_wR_factor_ref 0.1386
_reflns_number_gt 4926
_reflns_number_total 9791
_reflns_threshold_expression >2sigma(I)
_cod_data_source_file c3dt51011e.txt
_cod_data_source_block 12
_cod_database_code 7021716

loop_
_symmetry_equiv_pos_as_xyz
'x, y, z'
'-x, -y, z+1/2'
'-x+1/2, y, z+1/2'
'x+1/2, -y, z'

loop_
_atom_site_label
_atom_site_type_symbol
_atom_site_fract_x
_atom_site_fract_y
_atom_site_fract_z
_atom_site_U_iso_or_equiv
_atom_site_adp_type
_atom_site_occupancy
_atom_site_symmetry_multiplicity
_atom_site_calc_flag
_atom_site_refinement_flags
I2 I 0.09149(9) 0.34638(7) -0.03288(6) 0.0645(3) Uani 1 1 d .
C42 C 0.6300(14) 0.3303(7) 0.2867(10) 0.050(4) Uani 1 1 d .
H42 H 0.6348 0.3266 0.3375 0.060 Uiso 1 1 calc R
C45 C 0.4059(13) 0.3245(7) 0.1450(11) 0.048(4) Uani 1 1 d .
H45 H 0.3412 0.3163 0.1741 0.058 Uiso 1 1 calc R
C10 C 0.9771(10) 0.1418(5) 0.3740(7) 0.025(3) Uani 1 1 d .
C43 C 0.5259(14) 0.3239(7) 0.2515(8) 0.041(4) Uani 1 1 d .
H43 H 0.4597 0.3153 0.2790 0.050 Uiso 1 1 calc R
C49 C 0.6133(9) 0.3428(6) 0.1312(6) 0.026(3) Uani 1 1 d .
C19 C 1.0032(11) 0.0945(6) 0.4246(8) 0.034(3) Uani 1 1 d .
C30 C 0.9988(10) 0.3692(8) 0.1976(9) 0.043(3) Uani 1 1 d .
C40 C 0.7221(10) 0.3489(6) 0.1695(6) 0.025(3) Uani 1 1 d .
C41 C 0.7293(13) 0.3427(7) 0.2449(8) 0.040(3) Uani 1 1 d .
H41 H 0.8009 0.3467 0.2681 0.048 Uiso 1 1 calc R
C48 C 0.5978(12) 0.3457(6) 0.0565(6) 0.030(3) Uani 1 1 d .
C38 C 0.9375(12) 0.4701(6) 0.2375(9) 0.044(4) Uani 1 1 d .
C39 C 1.0017(12) 0.4178(6) 0.2485(8) 0.037(3) Uani 1 1 d .
C47 C 0.4908(15) 0.3429(8) 0.0255(8) 0.046(4) Uani 1 1 d .
H47 H 0.4828 0.3485 -0.0249 0.055 Uiso 1 1 calc R
C44 C 0.5161(11) 0.3297(6) 0.1767(8) 0.031(3) Uani 1 1 d .
C46 C 0.3936(14) 0.3319(9) 0.0677(12) 0.064(6) Uani 1 1 d .
H46 H 0.3206 0.3293 0.0459 0.077 Uiso 1 1 calc R
O1 O 0.8636(8) 0.2136(4) 0.2562(5) 0.039(2) Uani 1 1 d .
H1 H 0.9204 0.2193 0.2299 0.059 Uiso 1 1 calc R
N2 N 0.6807(9) 0.1288(6) 0.1897(6) 0.039(3) Uani 1 1 d .
O2 O 0.8977(9) 0.2817(4) 0.0886(7) 0.058(3) Uani 1 1 d .
H2 H 0.8791 0.2620 0.1250 0.088 Uiso 1 1 calc R
N1 N 0.8741(9) 0.0248(4) 0.3571(6) 0.036(3) Uani 1 1 d .
N3 N 0.8701(9) 0.4744(4) 0.1687(6) 0.035(3) Uani 1 1 d .
C6 C 0.9371(13) 0.5081(7) 0.1116(10) 0.055(4) Uani 1 1 d .
H6A H 0.8912 0.5115 0.0678 0.082 Uiso 1 1 calc R
H6B H 1.0077 0.4865 0.1009 0.082 Uiso 1 1 calc R
H6C H 0.9556 0.5481 0.1295 0.082 Uiso 1 1 calc R
C1 C 0.9410(13) -0.0078(6) 0.3002(8) 0.046(4) Uani 1 1 d .
H1A H 0.8918 -0.0157 0.2587 0.069 Uiso 1 1 calc R
H1B H 0.9690 -0.0456 0.3199 0.069 Uiso 1 1 calc R
H1C H 1.0058 0.0168 0.2851 0.069 Uiso 1 1 calc R
C16 C 1.0490(16) 0.0070(8) 0.5298(9) 0.052(4) Uani 1 1 d .
H16 H 1.0635 -0.0227 0.5651 0.062 Uiso 1 1 calc R
C11 C 1.0349(12) 0.1970(6) 0.3772(7) 0.035(3) Uani 1 1 d .
H11 H 1.0216 0.2274 0.3426 0.042 Uiso 1 1 calc R
C13 C 1.1384(13) 0.1609(7) 0.4852(7) 0.042(4) Uani 1 1 d .
H13 H 1.1948 0.1674 0.5210 0.051 Uiso 1 1 calc R
C18 C 0.9477(11) 0.0366(6) 0.4222(8) 0.036(3) Uani 1 1 d .
C14 C 1.0815(11) 0.1064(7) 0.4846(9) 0.046(4) Uani 1 1 d .
C31 C 1.0680(14) 0.3183(7) 0.2092(9) 0.050(4) Uani 1 1 d .
H31 H 1.0628 0.2842 0.1790 0.060 Uiso 1 1 calc R
C37 C 0.9407(16) 0.5141(7) 0.2881(10) 0.059(4) Uani 1 1 d .
H37 H 0.8924 0.5477 0.2823 0.071 Uiso 1 1 calc R
C3 C 0.6739(15) 0.0646(7) 0.1654(10) 0.062(5) Uani 1 1 d .
H3A H 0.7428 0.0543 0.1383 0.092 Uiso 1 1 calc R
H3B H 0.6069 0.0592 0.1346 0.092 Uiso 1 1 calc R
H3C H 0.6676 0.0385 0.2076 0.092 Uiso 1 1 calc R
C7 C 0.7187(15) 0.2996(10) -0.0329(10) 0.076(6) Uani 1 1 d .
H7A H 0.7171 0.2642 -0.0020 0.114 Uiso 1 1 calc R
H7B H 0.7930 0.3023 -0.0568 0.114 Uiso 1 1 calc R
H7C H 0.6585 0.2966 -0.0692 0.114 Uiso 1 1 calc R
C12 C 1.1175(12) 0.2054(8) 0.4371(9) 0.054(4) Uani 1 1 d .
H12 H 1.1562 0.2424 0.4419 0.064 Uiso 1 1 calc R
C34 C 1.0803(13) 0.4135(8) 0.3084(9) 0.051(4) Uani 1 1 d .
C33 C 1.1503(15) 0.3660(11) 0.3159(10) 0.069(6) Uani 1 1 d .
H33 H 1.2023 0.3654 0.3550 0.083 Uiso 1 1 calc R
C36 C 1.010(2) 0.5119(10) 0.3460(11) 0.080(6) Uani 1 1 d .
H36 H 1.0096 0.5442 0.3790 0.096 Uiso 1 1 calc R
C2 C 0.7656(13) -0.0075(7) 0.3731(9) 0.053(4) Uani 1 1 d .
H2A H 0.7228 -0.0135 0.3284 0.080 Uiso 1 1 calc R
H2B H 0.7198 0.0160 0.4068 0.080 Uiso 1 1 calc R
H2C H 0.7831 -0.0464 0.3947 0.080 Uiso 1 1 calc R
C8 C 0.7020(19) 0.4084(10) -0.0290(11) 0.091(7) Uani 1 1 d .
H8A H 0.7727 0.4102 -0.0569 0.137 Uiso 1 1 calc R
H8B H 0.6982 0.4428 0.0035 0.137 Uiso 1 1 calc R
H8C H 0.6366 0.4092 -0.0618 0.137 Uiso 1 1 calc R
C17 C 0.9700(14) -0.0054(7) 0.4765(10) 0.058(5) Uani 1 1 d .
H17 H 0.9308 -0.0425 0.4767 0.070 Uiso 1 1 calc R
C35 C 1.0829(19) 0.4630(10) 0.3590(9) 0.072(6) Uani 1 1 d .
H35 H 1.1322 0.4624 0.3995 0.086 Uiso 1 1 calc R
C15 C 1.1066(16) 0.0589(7) 0.5341(8) 0.054(4) Uani 1 1 d .
H15 H 1.1636 0.0641 0.5698 0.065 Uiso 1 1 calc R
C32 C 1.1492(14) 0.3205(10) 0.2708(10) 0.068(6) Uani 1 1 d .
H32 H 1.2011 0.2886 0.2778 0.082 Uiso 1 1 calc R
C4 C 0.6938(18) 0.1666(10) 0.1260(9) 0.072(6) Uani 1 1 d .
H4A H 0.7607 0.1536 0.0986 0.107 Uiso 1 1 calc R
H4B H 0.7039 0.2082 0.1410 0.107 Uiso 1 1 calc R
H4C H 0.6256 0.1633 0.0958 0.107 Uiso 1 1 calc R
C5 C 0.7528(15) 0.4999(8) 0.1779(12) 0.077(6) Uani 1 1 d .
H5A H 0.7151 0.5024 0.1310 0.115 Uiso 1 1 calc R
H5B H 0.7583 0.5398 0.1991 0.115 Uiso 1 1 calc R
H5C H 0.7083 0.4740 0.2099 0.115 Uiso 1 1 calc R
Te1 Te 0.85681(7) 0.12729(4) 0.28518(4) 0.03005(19) Uani 1 1 d .
Te2 Te 0.87674(7) 0.36753(4) 0.10806(4) 0.0336(2) Uani 1 1 d .
I1 I 1.08150(8) 0.13183(5) 0.14796(5) 0.0488(3) Uani 1 1 d .
C22 C 0.6094(12) 0.1586(7) 0.4618(10) 0.046(4) Uani 1 1 d .
H22 H 0.6132 0.1587 0.5128 0.055 Uiso 1 1 calc R
C28 C 0.5788(12) 0.1475(5) 0.2320(8) 0.033(3) Uani 1 1 d .
C20 C 0.7014(12) 0.1446(6) 0.3449(7) 0.030(3) Uani 1 1 d .
C29 C 0.5951(10) 0.1541(5) 0.3098(6) 0.022(2) Uani 1 1 d .
C24 C 0.4933(12) 0.1687(6) 0.3496(7) 0.029(3) Uani 1 1 d .
N4 N 0.6997(12) 0.3545(7) 0.0122(7) 0.055(4) Uani 1 1 d .
C21 C 0.7092(12) 0.1462(7) 0.4218(9) 0.040(4) Uani 1 1 d .
H21 H 0.7796 0.1392 0.4454 0.048 Uiso 1 1 calc R
C27 C 0.4764(13) 0.1579(8) 0.2010(10) 0.048(4) Uani 1 1 d .
H27 H 0.4683 0.1553 0.1502 0.058 Uiso 1 1 calc R
C26 C 0.3768(15) 0.1731(8) 0.2465(11) 0.055(5) Uani 1 1 d .
H26 H 0.3044 0.1793 0.2249 0.066 Uiso 1 1 calc R
C25 C 0.3884(13) 0.1780(6) 0.3161(9) 0.037(3) Uani 1 1 d .
H25 H 0.3241 0.1881 0.3446 0.044 Uiso 1 1 calc R
C23 C 0.5040(11) 0.1707(6) 0.4276(8) 0.038(3) Uani 1 1 d .
H23 H 0.4393 0.1802 0.4561 0.046 Uiso 1 1 calc R

loop_
_atom_site_aniso_label
_atom_site_aniso_U_11
_atom_site_aniso_U_22
_atom_site_aniso_U_33
_atom_site_aniso_U_23
_atom_site_aniso_U_13
_atom_site_aniso_U_12
I2 0.0318(5) 0.1114(10) 0.0502(7) 0.0140(7) 0.0052(5) 0.0050(6)
C42 0.049(10) 0.072(10) 0.029(7) 0.023(8) 0.002(8) -0.015(8)
C45 0.019(7) 0.058(10) 0.068(11) -0.015(9) 0.017(8) 0.003(7)
C10 0.019(5) 0.021(7) 0.034(7) 0.004(5) 0.016(5) 0.007(5)
C43 0.050(9) 0.048(9) 0.026(8) 0.003(6) 0.002(6) -0.008(7)
C49 0.014(5) 0.041(7) 0.023(6) 0.000(5) 0.000(4) -0.006(5)
C19 0.022(6) 0.031(8) 0.047(8) -0.004(6) 0.009(6) 0.005(5)
C30 0.012(5) 0.047(8) 0.069(10) 0.011(8) 0.000(6) 0.002(6)
C40 0.022(6) 0.026(7) 0.027(7) -0.004(5) 0.001(5) -0.007(5)
C41 0.031(7) 0.056(9) 0.033(8) -0.010(7) -0.002(6) -0.009(7)
C48 0.029(7) 0.043(8) 0.018(6) -0.005(5) 0.002(5) -0.004(6)
C38 0.031(7) 0.032(8) 0.068(10) -0.021(7) 0.006(7) -0.003(6)
C39 0.030(7) 0.025(7) 0.056(9) 0.000(6) 0.003(6) -0.014(6)
C47 0.058(11) 0.056(11) 0.025(8) -0.005(7) -0.011(7) 0.001(8)
C44 0.016(6) 0.024(7) 0.054(9) 0.005(6) 0.006(6) 0.001(5)
C46 0.018(8) 0.095(16) 0.080(14) -0.021(12) -0.013(8) 0.009(8)
O1 0.033(5) 0.043(5) 0.042(5) 0.008(4) 0.009(4) -0.001(4)
N2 0.023(5) 0.069(8) 0.024(5) 0.019(6) 0.008(4) -0.002(6)
O2 0.046(6) 0.047(6) 0.083(9) -0.026(6) 0.019(6) -0.010(5)
N1 0.020(5) 0.030(5) 0.058(8) 0.006(5) 0.008(5) -0.001(4)
N3 0.024(5) 0.023(5) 0.056(7) -0.002(5) -0.001(5) -0.001(4)
C6 0.047(9) 0.037(8) 0.080(12) 0.009(9) -0.013(9) -0.007(7)
C1 0.046(8) 0.039(8) 0.053(10) -0.019(7) -0.004(7) 0.017(6)
C16 0.066(11) 0.052(11) 0.038(9) 0.005(8) 0.012(8) 0.014(9)
C11 0.037(7) 0.028(7) 0.039(8) 0.006(6) 0.005(6) -0.009(6)
C13 0.033(8) 0.066(10) 0.028(8) -0.017(7) -0.009(6) 0.025(8)
C18 0.026(7) 0.039(8) 0.044(8) -0.009(6) 0.019(6) 0.007(6)
C14 0.017(6) 0.041(8) 0.080(12) 0.004(8) 0.004(7) 0.001(6)
C31 0.045(9) 0.048(9) 0.056(10) 0.013(7) 0.016(7) -0.009(7)
C37 0.083(12) 0.046(8) 0.050(10) -0.021(8) 0.007(10) -0.014(8)
C3 0.053(10) 0.060(11) 0.072(13) -0.030(9) -0.006(9) 0.003(8)
C7 0.042(10) 0.129(18) 0.058(11) -0.040(12) 0.013(9) -0.018(10)
C12 0.030(7) 0.061(10) 0.070(11) -0.040(9) 0.000(7) -0.012(7)
C34 0.020(7) 0.065(11) 0.067(12) 0.012(8) -0.008(7) -0.019(7)
C33 0.030(8) 0.126(18) 0.052(10) 0.000(12) -0.010(8) -0.045(12)
C36 0.12(2) 0.069(14) 0.050(13) -0.024(10) 0.014(12) -0.017(14)
C2 0.040(9) 0.036(8) 0.083(13) 0.005(8) -0.003(8) -0.007(7)
C8 0.095(16) 0.108(17) 0.070(14) 0.059(13) -0.017(12) -0.039(13)
C17 0.043(9) 0.041(9) 0.090(14) 0.015(9) 0.021(9) 0.020(7)
C35 0.085(14) 0.095(15) 0.036(9) -0.005(9) -0.017(9) -0.048(13)
C15 0.066(12) 0.054(10) 0.041(9) 0.004(7) -0.005(8) 0.012(9)
C32 0.023(7) 0.115(16) 0.067(14) 0.055(12) 0.003(8) -0.007(9)
C4 0.054(12) 0.124(17) 0.036(11) 0.014(10) -0.008(8) -0.008(11)
C5 0.043(9) 0.059(12) 0.128(19) 0.001(11) -0.014(10) 0.026(9)
Te1 0.0218(3) 0.0311(4) 0.0372(5) -0.0028(5) 0.0079(4) -0.0015(4)
Te2 0.0228(4) 0.0419(5) 0.0360(5) -0.0021(5) 0.0042(4) -0.0067(4)
I1 0.0326(5) 0.0664(6) 0.0473(6) -0.0123(6) 0.0046(4) -0.0046(5)
C22 0.030(8) 0.072(10) 0.035(8) 0.015(8) 0.012(7) -0.001(7)
C28 0.029(7) 0.024(7) 0.047(8) -0.001(6) -0.011(6) -0.007(5)
C20 0.033(7) 0.030(8) 0.027(7) 0.007(5) 0.004(5) 0.001(5)
C29 0.022(5) 0.018(6) 0.027(6) 0.000(5) -0.002(5) -0.001(4)
C24 0.035(7) 0.023(7) 0.028(7) 0.007(5) 0.000(5) 0.001(6)
N4 0.046(8) 0.084(11) 0.034(7) 0.001(7) 0.008(6) -0.035(7)
C21 0.029(7) 0.046(9) 0.044(8) -0.012(7) 0.009(7) 0.010(6)
C27 0.022(7) 0.057(10) 0.066(11) -0.009(8) -0.010(7) 0.004(7)
C26 0.043(9) 0.056(11) 0.067(12) -0.026(9) -0.020(8) 0.018(8)
C25 0.035(8) 0.030(8) 0.046(9) -0.009(6) -0.013(7) 0.004(6)
C23 0.021(6) 0.045(9) 0.050(9) -0.014(7) 0.021(6) -0.002(6)

loop_
_atom_type_symbol
_atom_type_description
_atom_type_scat_dispersion_real
_atom_type_scat_dispersion_imag
_atom_type_scat_source
C C 0.0033 0.0016 'International Tables Vol C Tables 4.2.6.8 and 6.1.1.4'
H H 0.0000 0.0000 'International Tables Vol C Tables 4.2.6.8 and 6.1.1.4'
Te Te -0.5308 1.6751 'International Tables Vol C Tables 4.2.6.8 and 6.1.1.4'
I I -0.4742 1.8119 'International Tables Vol C Tables 4.2.6.8 and 6.1.1.4'
O O 0.0106 0.0060 'International Tables Vol C Tables 4.2.6.8 and 6.1.1.4'
N N 0.0061 0.0033 'International Tables Vol C Tables 4.2.6.8 and 6.1.1.4'

loop_
_geom_angle_atom_site_label_1
_geom_angle_atom_site_label_2
_geom_angle_atom_site_label_3
_geom_angle
C43 C42 C41 118.7(15)
C44 C45 C46 119.3(15)
C11 C10 C19 120.8(13)
C11 C10 Te1 118.1(9)
C19 C10 Te1 121.0(9)
C42 C43 C44 121.9(14)
C48 C49 C44 119.0(12)
C48 C49 C40 126.1(11)
C44 C49 C40 114.8(10)
C10 C19 C18 122.6(13)
C10 C19 C14 119.4(12)
C18 C19 C14 117.8(13)
C31 C30 C39 119.7(14)
C31 C30 Te2 118.4(13)
C39 C30 Te2 121.6(10)
C41 C40 C49 121.7(11)
C41 C40 Te2 119.2(9)
C49 C40 Te2 119.1(8)
C40 C41 C42 120.7(14)
C47 C48 C49 121.8(13)
C47 C48 N4 121.0(12)
C49 C48 N4 117.2(12)
C37 C38 C39 119.2(16)
C37 C38 N3 123.5(14)
C39 C38 N3 117.2(12)
C38 C39 C30 121.4(14)
C38 C39 C34 120.5(14)
C30 C39 C34 117.8(13)
C48 C47 C46 120.9(14)
C43 C44 C45 118.5(13)
C43 C44 C49 122.2(12)
C45 C44 C49 119.3(13)
C47 C46 C45 119.4(15)
C4 N2 C28 110.4(13)
C4 N2 C3 108.4(14)
C28 N2 C3 112.5(11)
C2 N1 C1 110.4(11)
C2 N1 C18 114.4(11)
C1 N1 C18 110.4(10)
C5 N3 C38 114.1(12)
C5 N3 C6 111.5(12)
C38 N3 C6 110.6(11)
C15 C16 C17 123.5(16)
C10 C11 C12 117.1(13)
C12 C13 C14 123.5(14)
C17 C18 C19 119.5(14)
C17 C18 N1 124.3(13)
C19 C18 N1 116.0(12)
C13 C14 C15 123.1(15)
C13 C14 C19 117.8(14)
C15 C14 C19 118.6(14)
C30 C31 C32 117.1(17)
C36 C37 C38 122.6(19)
C13 C12 C11 121.0(14)
C33 C34 C39 121.3(16)
C33 C34 C35 121.4(17)
C39 C34 C35 117.3(16)
C32 C33 C34 122.4(17)
C37 C36 C35 122.1(18)
C16 C17 C18 120.2(16)
C36 C35 C34 117.9(17)
C16 C15 C14 119.9(16)
C33 C32 C31 121.3(18)
O1 Te1 C20 89.9(4)
O1 Te1 C10 91.9(4)
C20 Te1 C10 97.4(5)
O2 Te2 C40 90.7(4)
O2 Te2 C30 94.3(6)
C40 Te2 C30 98.6(5)
C21 C22 C23 121.7(16)
C27 C28 C29 121.2(15)
C27 C28 N2 122.5(14)
C29 C28 N2 116.3(12)
C29 C20 C21 120.6(12)
C29 C20 Te1 121.9(9)
C21 C20 Te1 117.5(10)
C20 C29 C24 121.6(11)
C20 C29 C28 123.5(12)
C24 C29 C28 114.9(12)
C25 C24 C29 122.4(13)
C25 C24 C23 121.1(13)
C29 C24 C23 116.5(12)
C8 N4 C48 115.5(16)
C8 N4 C7 112.9(16)
C48 N4 C7 108.9(12)
C22 C21 C20 118.4(14)
C28 C27 C26 119.8(17)
C25 C26 C27 120.2(17)
C26 C25 C24 121.4(17)
C22 C23 C24 121.0(12)

loop_
_geom_bond_atom_site_label_1
_geom_bond_atom_site_label_2
_geom_bond_distance
C42 C43 1.36(2)
C42 C41 1.40(2)
C45 C44 1.40(2)
C45 C46 1.42(3)
C10 C11 1.383(17)
C10 C19 1.421(18)
C10 Te1 2.151(13)
C43 C44 1.372(19)
C49 C48 1.373(16)
C49 C44 1.420(16)
C49 C40 1.438(15)
C19 C18 1.422(19)
C19 C14 1.44(2)
C30 C31 1.39(2)
C30 C39 1.41(2)
C30 Te2 2.151(15)
C40 C41 1.381(18)
C40 Te2 2.141(12)
C48 C47 1.35(2)
C48 N4 1.434(18)
C38 C37 1.34(2)
C38 C39 1.379(19)
C38 N3 1.477(19)
C39 C34 1.42(2)
C47 C46 1.38(2)
O1 Te1 1.969(8)
N2 C4 1.434(19)
N2 C28 1.459(18)
N2 C3 1.482(19)
O2 Te2 1.932(9)
N1 C2 1.464(17)
N1 C1 1.475(17)
N1 C18 1.479(18)
N3 C5 1.469(18)
N3 C6 1.490(19)
C16 C15 1.32(2)
C16 C17 1.36(2)
C11 C12 1.46(2)
C13 C12 1.33(2)
C13 C14 1.36(2)
C18 C17 1.38(2)
C14 C15 1.41(2)
C31 C32 1.46(2)
C37 C36 1.32(3)
C7 N4 1.47(2)
C34 C33 1.32(3)
C34 C35 1.43(2)
C33 C32 1.29(3)
C36 C35 1.38(3)
C8 N4 1.40(2)
Te1 C20 2.126(13)
C22 C21 1.385(19)
C22 C23 1.39(2)
C28 C27 1.33(2)
C28 C29 1.436(17)
C20 C29 1.394(17)
C20 C21 1.403(19)
C29 C24 1.414(18)
C24 C25 1.366(19)
C24 C23 1.426(19)
C27 C26 1.45(2)
C26 C25 1.28(2)
